data_2224250
loop_
_publ_author_name
'Muramulla, Savitha'
'Arman, Hadi D.'
'Zhao, Cong-Gui'
'Tiekink, Edward R. T.'

_publ_section_title
;1-[3,5-Bis(trifluoromethyl)phenyl]-3-[(5-ethenyl-1-azabicyclo[2.2.2]octan-2-yl)(6-methoxyquinolin-4-yl)methyl]thiourea--<small>L</small>-proline--methanol
 (1/1/1)
;
_journal_coeditor_code HB5216
_journal_issue 12
_journal_name_full 'Acta Crystallographica Section E'
_journal_page_first o3070
_journal_paper_doi 10.1107/S1600536809047072
_journal_volume 65
_journal_year 2009
_chemical_formula_iupac 'C29 H28 F6 N4 O S, C5 H9 N O2, C H4 O'
_chemical_formula_moiety 'C29 H28 F6 N4 O S, C5 H9 N O2, C H4 O'
_chemical_formula_sum 'C35 H41 F6 N5 O4 S'
_chemical_formula_weight 741.79
_chemical_name_systematic
;
1-[3,5-Bis(trifluoromethyl)phenyl]-3-[(5-ethenyl-1-azabicyclo[2.2.2]octan-
2-yl)(6-methoxyquinolin-4-yl)methyl]thiourea--L-proline--methanol (1/1/1)
;
_space_group_IT_number 19
_symmetry_cell_setting orthorhombic
_symmetry_space_group_name_Hall 'P 2ac 2ab'
_symmetry_space_group_name_H-M 'P 21 21 21'
_atom_sites_solution_hydrogens geom
_atom_sites_solution_primary direct
_atom_sites_solution_secondary difmap
_audit_creation_method SHELXL-97
_cell_angle_alpha 90
_cell_angle_beta 90
_cell_angle_gamma 90
_cell_formula_units_Z 4
_cell_length_a 11.597(3)
_cell_length_b 13.044(4)
_cell_length_c 23.907(7)
_cell_measurement_reflns_used 16196
_cell_measurement_temperature 98(2)
_cell_measurement_theta_max 40.2
_cell_measurement_theta_min 2.3
_cell_volume 3616.4(18)
_computing_cell_refinement 'CrystalClear (Rigaku/MSC 2005)'
_computing_data_collection 'CrystalClear (Rigaku/MSC 2005)'
_computing_data_reduction 'CrystalClear (Rigaku/MSC 2005)'
_computing_molecular_graphics 'DIAMOND (Brandenburg, 2006)'
_computing_publication_material 'SHELXL97 (Sheldrick, 2008)'
_computing_structure_refinement 'SHELXL97 (Sheldrick, 2008)'
_computing_structure_solution 'SHELXS97 (Sheldrick, 2008)'
_diffrn_ambient_temperature 98(2)
_diffrn_measured_fraction_theta_full 0.998
_diffrn_measured_fraction_theta_max 0.998
_diffrn_measurement_device_type 'Rigaku AFC12\K/SATURN724'
_diffrn_measurement_method \w
_diffrn_radiation_monochromator graphite
_diffrn_radiation_source 'fine-focus sealed tube'
_diffrn_radiation_type MoK\a
_diffrn_radiation_wavelength 0.71073
_diffrn_reflns_av_R_equivalents 0.059
_diffrn_reflns_av_sigmaI/netI 0.056
_diffrn_reflns_limit_h_max 15
_diffrn_reflns_limit_h_min -12
_diffrn_reflns_limit_k_max 16
_diffrn_reflns_limit_k_min -16
_diffrn_reflns_limit_l_max 30
_diffrn_reflns_limit_l_min -31
_diffrn_reflns_number 26093
_diffrn_reflns_theta_full 27.5
_diffrn_reflns_theta_max 27.5
_diffrn_reflns_theta_min 2.3
_diffrn_standards_decay_% '< 1'
_diffrn_standards_interval_count 0
_diffrn_standards_number 0
_exptl_absorpt_coefficient_mu 0.166
_exptl_absorpt_correction_T_max 1.000
_exptl_absorpt_correction_T_min 0.722
_exptl_absorpt_correction_type multi-scan
_exptl_absorpt_process_details '(ABSCOR; Higashi, 1995)'
_exptl_crystal_colour colourless
_exptl_crystal_density_diffrn 1.362
_exptl_crystal_density_method 'not measured'
_exptl_crystal_description plate
_exptl_crystal_F_000 1552
_exptl_crystal_size_max 0.28
_exptl_crystal_size_mid 0.25
_exptl_crystal_size_min 0.05
_refine_diff_density_max 0.44
_refine_diff_density_min -0.27
_refine_ls_abs_structure_details 'Flack (1983), 3638 Friedel pairs'
_refine_ls_abs_structure_Flack -0.03(10)
_refine_ls_extinction_method none
_refine_ls_goodness_of_fit_ref 1.06
_refine_ls_hydrogen_treatment constr
_refine_ls_matrix_type full
_refine_ls_number_parameters 471
_refine_ls_number_reflns 8250
_refine_ls_number_restraints 3
_refine_ls_restrained_S_all 1.06
_refine_ls_R_factor_all 0.066
_refine_ls_R_factor_gt 0.060
_refine_ls_shift/su_max_lt 0.001
_refine_ls_shift/su_mean 0.000
_refine_ls_structure_factor_coef Fsqd
_refine_ls_weighting_details 'calc w=1/[\s^2^(Fo^2^)+(0.0632P)^2^+2.0147P] where P=(Fo^2^+2Fc^2^)/3'
_refine_ls_weighting_scheme calc
_refine_ls_wR_factor_gt 0.144
_refine_ls_wR_factor_ref 0.149
_reflns_number_gt 7519
_reflns_number_total 8250
_reflns_threshold_expression I>2\s(I)
_cod_data_source_file hb5216.cif
_cod_data_source_block I
_cod_depositor_comments
;
The following automatic conversions were performed:
'_exptl_absorpt_correction_type' value 'Multi-scan' changed to
'multi-scan' according to
'/home/saulius/struct/CIF-dictionaries/cif_core.dic' dictionary named
'cif_core.dic' version 2.4.1 from 2010-06-29.

Automatic conversion script
Id: cif_fix_enum 1527 2010-12-29 10:47:43Z saulius 

The following automatic conversions were performed:

'_exptl_absorpt_correction_type' value 'Multi-scan' changed to
'multi-scan' according to
/home/saulius/struct/CIF-dictionaries/cif_core.dic dictionary named
'cif_core.dic' version 2.4.1 from 2010-06-29.

Automatic conversion script
Id: cif_fix_values 1715 2011-07-08 13:25:40Z adriana 
;
_cod_database_code 2224250
_cod_database_fobs_code 2224250

loop_
_symmetry_equiv_pos_as_xyz
'x, y, z'
'-x+1/2, -y, z+1/2'
'-x, y+1/2, -z+1/2'
'x+1/2, -y+1/2, -z'

loop_
_atom_site_type_symbol
_atom_site_label
_atom_site_fract_x
_atom_site_fract_y
_atom_site_fract_z
_atom_site_U_iso_or_equiv
_atom_site_adp_type
_atom_site_calc_flag
_atom_site_refinement_flags
_atom_site_occupancy
_atom_site_disorder_assembly
_atom_site_disorder_group
S S1 0.20467(6) 1.01378(6) 0.06774(3) 0.03013(16) Uani d . 1 . .
F F1 -0.27893(18) 0.9872(2) 0.24180(9) 0.0572(6) Uani d . 1 . .
F F2 -0.16591(19) 1.00733(17) 0.31179(9) 0.0499(5) Uani d . 1 . .
F F3 -0.23783(18) 0.86002(16) 0.29538(10) 0.0489(5) Uani d . 1 . .
F F4 0.2087(2) 0.8036(2) 0.30422(9) 0.0617(7) Uani d . 1 . .
F F5 0.2224(2) 0.71239(17) 0.22931(13) 0.0701(8) Uani d . 1 . .
F F6 0.30477(17) 0.85610(18) 0.23501(10) 0.0513(6) Uani d . 1 . .
O O1 0.52077(19) 1.13957(19) -0.08112(11) 0.0406(6) Uani d . 1 . .
N N1 -0.0075(2) 0.9329(2) 0.08569(10) 0.0266(5) Uani d D 1 . .
H H1N -0.0783 0.9226 0.0737 0.032 Uiso d D 1 . .
N N2 0.0423(2) 0.95532(18) -0.00465(10) 0.0244(5) Uani d D 1 . .
H H2N -0.0232 0.9231 -0.0106 0.029 Uiso d D 1 . .
N N3 0.0920(3) 1.3256(2) -0.06678(12) 0.0354(6) Uani d . 1 . .
N N4 0.0730(2) 0.83257(18) -0.10719(10) 0.0251(5) Uani d . 1 . .
C C1 0.0756(2) 0.9653(2) 0.04910(12) 0.0252(5) Uani d . 1 . .
C C2 0.0023(3) 0.9169(2) 0.14352(12) 0.0262(6) Uani d . 1 . .
C C3 -0.0951(3) 0.9368(2) 0.17688(12) 0.0264(6) Uani d . 1 . .
H H3 -0.1636 0.9628 0.1604 0.032 Uiso calc R 1 . .
C C4 -0.0906(3) 0.9185(2) 0.23392(12) 0.0277(6) Uani d . 1 . .
C C5 0.0068(3) 0.8775(2) 0.25935(12) 0.0274(6) Uani d . 1 . .
H H5 0.0087 0.8649 0.2985 0.033 Uiso calc R 1 . .
C C6 0.1016(3) 0.8556(2) 0.22551(12) 0.0267(6) Uani d . 1 . .
C C7 0.1005(3) 0.8754(2) 0.16783(12) 0.0273(6) Uani d . 1 . .
H H7 0.1663 0.8606 0.1456 0.033 Uiso calc R 1 . .
C C8 -0.1931(3) 0.9433(2) 0.27009(13) 0.0326(6) Uani d . 1 . .
C C9 0.2074(3) 0.8054(2) 0.24908(12) 0.0314(6) Uani d . 1 . .
C C10 0.1097(2) 0.9926(2) -0.05211(11) 0.0240(5) Uani d . 1 . .
H H10 0.1914 0.9693 -0.0481 0.029 Uiso calc R 1 . .
C C11 0.1065(3) 1.1100(2) -0.05523(11) 0.0268(6) Uani d . 1 . .
C C12 0.0038(3) 1.1606(2) -0.05184(13) 0.0317(6) Uani d . 1 . .
H H12 -0.0652 1.1233 -0.0451 0.038 Uiso calc R 1 . .
C C13 -0.0004(3) 1.2689(2) -0.05832(14) 0.0358(7) Uani d . 1 . .
H H13 -0.0732 1.3020 -0.0564 0.043 Uiso calc R 1 . .
C C14 0.1968(3) 1.2774(2) -0.06935(12) 0.0303(6) Uani d . 1 . .
C C15 0.2093(3) 1.1689(2) -0.06446(12) 0.0272(5) Uani d . 1 . .
C C16 0.3214(3) 1.1273(2) -0.06837(13) 0.0291(6) Uani d . 1 . .
H H16 0.3315 1.0553 -0.0650 0.035 Uiso calc R 1 . .
C C17 0.4170(3) 1.1892(2) -0.07707(13) 0.0331(7) Uani d . 1 . .
C C18 0.4039(3) 1.2961(2) -0.08108(13) 0.0367(7) Uani d . 1 . .
H H18 0.4696 1.3385 -0.0863 0.044 Uiso calc R 1 . .
C C19 0.2961(3) 1.3391(2) -0.07744(13) 0.0353(7) Uani d . 1 . .
H H19 0.2879 1.4114 -0.0804 0.042 Uiso calc R 1 . .
C C20 0.6235(3) 1.2008(3) -0.08248(16) 0.0441(9) Uani d . 1 . .
H H20A 0.6225 1.2446 -0.1158 0.066 Uiso calc R 1 . .
H H20B 0.6912 1.1560 -0.0837 0.066 Uiso calc R 1 . .
H H20C 0.6269 1.2438 -0.0489 0.066 Uiso calc R 1 . .
C C21 0.0576(3) 0.9460(2) -0.10557(11) 0.0253(5) Uani d . 1 . .
H H21 -0.0272 0.9595 -0.1044 0.030 Uiso calc R 1 . .
C C22 0.1037(3) 0.9946(2) -0.16008(12) 0.0316(6) Uani d . 1 . .
H H22A 0.0518 1.0504 -0.1725 0.038 Uiso calc R 1 . .
H H22B 0.1814 1.0238 -0.1538 0.038 Uiso calc R 1 . .
C C23 0.1093(3) 0.9104(2) -0.20482(12) 0.0296(6) Uani d . 1 . .
H H23 0.1227 0.9413 -0.2426 0.035 Uiso calc R 1 . .
C C24 0.2072(3) 0.8353(2) -0.19002(12) 0.0309(6) Uani d . 1 . .
H H24 0.1966 0.7716 -0.2127 0.037 Uiso calc R 1 . .
C C25 0.1918(3) 0.8074(2) -0.12748(12) 0.0287(6) Uani d . 1 . .
H H25A 0.2063 0.7332 -0.1223 0.034 Uiso calc R 1 . .
H H25B 0.2491 0.8454 -0.1049 0.034 Uiso calc R 1 . .
C C26 -0.0115(3) 0.7913(2) -0.14802(12) 0.0286(6) Uani d . 1 . .
H H26A -0.0904 0.7976 -0.1325 0.034 Uiso calc R 1 . .
H H26B 0.0042 0.7177 -0.1545 0.034 Uiso calc R 1 . .
C C27 -0.0043(3) 0.8501(2) -0.20430(12) 0.0298(6) Uani d . 1 . .
H H27A -0.0064 0.8013 -0.2360 0.036 Uiso calc R 1 . .
H H27B -0.0705 0.8976 -0.2080 0.036 Uiso calc R 1 . .
C C28 0.3260(3) 0.8790(4) -0.20272(16) 0.0503(10) Uani d . 1 . .
H H28 0.3631 0.9173 -0.1741 0.060 Uiso calc R 1 . .
C C29 0.3799(4) 0.8677(3) -0.2495(2) 0.0744(16) Uani d . 1 . .
H H29A 0.3455 0.8298 -0.2791 0.089 Uiso calc R 1 . .
H H29B 0.4541 0.8972 -0.2544 0.089 Uiso calc R 1 . .
O O2 0.27276(18) 0.59342(16) -0.04507(9) 0.0308(5) Uani d . 1 . .
O O3 0.3580(2) 0.67889(19) 0.02523(10) 0.0397(6) Uani d . 1 . .
N N5 0.0627(2) 0.66700(18) -0.02563(10) 0.0251(5) Uani d . 1 . .
H H5A 0.0321 0.7254 -0.0412 0.030 Uiso calc R 1 . .
H H5B 0.0929 0.6274 -0.0539 0.030 Uiso calc R 1 . .
C C30 0.1558(2) 0.6948(2) 0.01543(12) 0.0254(6) Uani d . 1 . .
H H30 0.1605 0.7710 0.0195 0.030 Uiso calc R 1 . .
C C31 0.1171(3) 0.6463(3) 0.07085(13) 0.0367(7) Uani d . 1 . .
H H31A 0.1510 0.5772 0.0756 0.044 Uiso calc R 1 . .
H H31B 0.1396 0.6896 0.1030 0.044 Uiso calc R 1 . .
C C32 -0.0125(3) 0.6405(3) 0.06533(16) 0.0436(8) Uani d . 1 . .
H H32A -0.0486 0.7078 0.0728 0.052 Uiso calc R 1 . .
H H32B -0.0452 0.5889 0.0913 0.052 Uiso calc R 1 . .
C C33 -0.0294(3) 0.6086(3) 0.00486(15) 0.0400(8) Uani d . 1 . .
H H33A -0.0190 0.5337 0.0003 0.048 Uiso calc R 1 . .
H H33B -0.1071 0.6279 -0.0087 0.048 Uiso calc R 1 . .
C C34 0.2729(3) 0.6519(2) -0.00328(12) 0.0274(6) Uani d . 1 . .
O O4 0.0694(2) 0.52089(17) 0.88533(10) 0.0431(6) Uani d D 1 . .
H H4O 0.0870 0.4641 0.8995 0.065 Uiso d D 1 . .
C C35 -0.0103(3) 0.4973(3) 0.84173(15) 0.0406(7) Uani d . 1 . .
H H36A -0.0892 0.5029 0.8561 0.061 Uiso calc R 1 . .
H H36B 0.0034 0.4273 0.8284 0.061 Uiso calc R 1 . .
H H36C 0.0002 0.5457 0.8108 0.061 Uiso calc R 1 . .

loop_
_atom_site_aniso_label
_atom_site_aniso_U_11
_atom_site_aniso_U_22
_atom_site_aniso_U_33
_atom_site_aniso_U_12
_atom_site_aniso_U_13
_atom_site_aniso_U_23
S1 0.0295(3) 0.0384(4) 0.0225(3) -0.0023(3) -0.0030(3) 0.0013(3)
F1 0.0466(11) 0.0944(18) 0.0307(10) 0.0325(13) 0.0052(9) 0.0051(11)
F2 0.0609(13) 0.0517(12) 0.0370(11) 0.0014(10) 0.0119(10) -0.0207(10)
F3 0.0517(12) 0.0437(11) 0.0512(13) -0.0029(9) 0.0233(11) 0.0025(10)
F4 0.0498(12) 0.108(2) 0.0278(10) 0.0225(14) -0.0036(10) 0.0171(12)
F5 0.0691(16) 0.0384(12) 0.103(2) 0.0207(11) -0.0424(16) -0.0196(13)
F6 0.0359(10) 0.0605(14) 0.0576(14) -0.0024(10) -0.0059(10) 0.0194(11)
O1 0.0327(11) 0.0404(13) 0.0486(15) -0.0101(10) 0.0050(11) -0.0062(11)
N1 0.0281(11) 0.0337(13) 0.0180(11) -0.0001(10) -0.0024(10) 0.0006(9)
N2 0.0277(11) 0.0269(12) 0.0185(11) -0.0027(9) -0.0002(9) 0.0019(9)
N3 0.0502(16) 0.0284(12) 0.0277(13) 0.0041(11) -0.0036(13) -0.0010(11)
N4 0.0308(12) 0.0245(11) 0.0199(11) -0.0001(9) -0.0005(10) -0.0007(9)
C1 0.0322(14) 0.0230(13) 0.0206(12) 0.0027(11) 0.0011(11) 0.0000(10)
C2 0.0342(14) 0.0238(13) 0.0205(13) -0.0004(11) 0.0010(12) -0.0031(10)
C3 0.0312(14) 0.0264(13) 0.0215(13) 0.0022(11) -0.0018(11) 0.0007(10)
C4 0.0336(14) 0.0270(13) 0.0226(13) 0.0027(12) 0.0029(12) -0.0025(11)
C5 0.0360(15) 0.0276(13) 0.0188(13) 0.0021(12) 0.0002(12) 0.0006(10)
C6 0.0327(14) 0.0271(14) 0.0204(13) 0.0004(12) -0.0019(12) 0.0006(10)
C7 0.0295(14) 0.0299(14) 0.0227(13) 0.0036(12) 0.0024(11) -0.0012(11)
C8 0.0396(16) 0.0355(15) 0.0228(14) 0.0050(13) 0.0025(13) -0.0006(12)
C9 0.0345(15) 0.0348(15) 0.0250(14) 0.0054(13) -0.0028(13) 0.0015(11)
C10 0.0298(13) 0.0240(13) 0.0181(12) -0.0004(11) 0.0001(10) 0.0020(10)
C11 0.0381(15) 0.0252(13) 0.0171(13) 0.0017(11) -0.0005(12) -0.0009(10)
C12 0.0375(15) 0.0311(15) 0.0266(14) 0.0014(13) -0.0012(13) 0.0003(11)
C13 0.0458(18) 0.0315(15) 0.0302(16) 0.0088(14) -0.0041(15) -0.0028(12)
C14 0.0432(16) 0.0253(13) 0.0224(13) -0.0021(12) -0.0013(13) 0.0007(11)
C15 0.0395(15) 0.0251(13) 0.0171(12) -0.0025(12) -0.0018(12) -0.0010(10)
C16 0.0378(15) 0.0274(13) 0.0220(13) -0.0024(11) -0.0002(12) -0.0027(11)
C17 0.0418(17) 0.0343(16) 0.0233(15) -0.0095(13) -0.0005(13) -0.0033(11)
C18 0.0502(19) 0.0310(16) 0.0291(16) -0.0145(14) -0.0032(14) -0.0004(12)
C19 0.0545(18) 0.0221(13) 0.0293(16) -0.0095(14) 0.0004(15) 0.0007(11)
C20 0.0378(17) 0.052(2) 0.043(2) -0.0150(16) 0.0059(15) -0.0086(16)
C21 0.0319(14) 0.0237(13) 0.0202(12) -0.0012(11) -0.0023(11) 0.0025(10)
C22 0.0472(17) 0.0266(14) 0.0209(13) -0.0050(13) -0.0010(12) 0.0037(11)
C23 0.0342(15) 0.0331(15) 0.0214(13) -0.0057(12) -0.0027(12) 0.0029(11)
C24 0.0295(14) 0.0423(16) 0.0210(13) 0.0002(13) 0.0020(12) -0.0027(12)
C25 0.0321(15) 0.0326(15) 0.0213(13) 0.0047(12) 0.0009(11) 0.0017(11)
C26 0.0330(15) 0.0309(14) 0.0217(13) -0.0074(12) 0.0004(12) -0.0019(11)
C27 0.0344(14) 0.0343(15) 0.0207(13) -0.0027(12) -0.0036(12) 0.0001(11)
C28 0.0372(18) 0.087(3) 0.0270(17) -0.0125(18) 0.0021(14) 0.0054(18)
C29 0.073(3) 0.051(2) 0.098(4) -0.024(2) 0.049(3) -0.013(3)
O2 0.0304(11) 0.0346(11) 0.0275(10) -0.0001(9) 0.0004(9) -0.0076(8)
O3 0.0342(12) 0.0472(14) 0.0376(13) 0.0069(10) -0.0082(10) -0.0150(11)
N5 0.0296(12) 0.0230(11) 0.0227(11) 0.0038(9) -0.0034(10) -0.0015(9)
C30 0.0287(14) 0.0256(13) 0.0220(14) -0.0002(11) -0.0039(11) -0.0001(10)
C31 0.0424(17) 0.0456(18) 0.0221(14) 0.0013(14) 0.0009(14) 0.0018(13)
C32 0.0428(18) 0.0484(19) 0.0396(19) -0.0055(15) 0.0124(17) -0.0022(16)
C33 0.0317(16) 0.0484(19) 0.0400(19) -0.0103(14) 0.0109(14) -0.0094(15)
C34 0.0336(15) 0.0263(14) 0.0222(13) 0.0029(11) -0.0019(12) 0.0001(10)
O4 0.0703(16) 0.0265(11) 0.0324(12) 0.0038(11) -0.0218(12) -0.0040(9)
C35 0.0451(18) 0.0412(18) 0.0354(17) 0.0002(15) -0.0088(15) -0.0022(14)

loop_
_atom_type_symbol
_atom_type_description
_atom_type_scat_dispersion_real
_atom_type_scat_dispersion_imag
_atom_type_scat_source
C C 0.0033 0.0016 'International Tables Vol C Tables 4.2.6.8 and 6.1.1.4'
H H 0.0000 0.0000 'International Tables Vol C Tables 4.2.6.8 and 6.1.1.4'
N N 0.0061 0.0033 'International Tables Vol C Tables 4.2.6.8 and 6.1.1.4'
O O 0.0106 0.0060 'International Tables Vol C Tables 4.2.6.8 and 6.1.1.4'
F F 0.0171 0.0103 'International Tables Vol C Tables 4.2.6.8 and 6.1.1.4'
S S 0.1246 0.1234 'International Tables Vol C Tables 4.2.6.8 and 6.1.1.4'

loop_
_geom_angle_atom_site_label_1
_geom_angle_atom_site_label_2
_geom_angle_atom_site_label_3
_geom_angle_site_symmetry_1
_geom_angle_site_symmetry_3
_geom_angle
_geom_angle_publ_flag
C17 O1 C20 . . 117.9(3) ?
C1 N1 C2 . . 128.2(3) ?
C1 N1 H1N . . 119.7 ?
C2 N1 H1N . . 112.1 ?
C1 N2 C10 . . 123.7(2) ?
C1 N2 H2N . . 116.5 ?
C10 N2 H2N . . 119.7 ?
C13 N3 C14 . . 118.1(3) ?
C26 N4 C21 . . 107.4(2) ?
C26 N4 C25 . . 108.4(2) ?
C21 N4 C25 . . 109.7(2) ?
N2 C1 N1 . . 112.2(2) ?
N2 C1 S1 . . 122.9(2) ?
N1 C1 S1 . . 124.9(2) ?
C7 C2 N1 . . 122.5(3) ?
C7 C2 C3 . . 119.5(3) ?
N1 C2 C3 . . 117.8(3) ?
C4 C3 C2 . . 119.8(3) ?
C4 C3 H3 . . 120.1 ?
C2 C3 H3 . . 120.1 ?
C3 C4 C5 . . 121.8(3) ?
C3 C4 C8 . . 119.9(3) ?
C5 C4 C8 . . 118.2(3) ?
C4 C5 C6 . . 117.8(3) ?
C4 C5 H5 . . 121.1 ?
C6 C5 H5 . . 121.1 ?
C5 C6 C7 . . 121.6(3) ?
C5 C6 C9 . . 121.1(3) ?
C7 C6 C9 . . 117.2(3) ?
C2 C7 C6 . . 119.4(3) ?
C2 C7 H7 . . 120.3 ?
C6 C7 H7 . . 120.3 ?
F1 C8 F2 . . 106.6(3) ?
F1 C8 F3 . . 106.6(3) ?
F2 C8 F3 . . 105.1(3) ?
F1 C8 C4 . . 113.0(3) ?
F2 C8 C4 . . 112.1(3) ?
F3 C8 C4 . . 112.8(3) ?
F5 C9 F4 . . 110.0(3) ?
F5 C9 F6 . . 104.6(3) ?
F4 C9 F6 . . 104.4(3) ?
F5 C9 C6 . . 112.1(3) ?
F4 C9 C6 . . 113.1(3) ?
F6 C9 C6 . . 112.1(2) ?
N2 C10 C11 . . 111.0(2) ?
N2 C10 C21 . . 107.7(2) ?
C11 C10 C21 . . 110.2(2) ?
N2 C10 H10 . . 109.3 ?
C11 C10 H10 . . 109.3 ?
C21 C10 H10 . . 109.3 ?
C12 C11 C15 . . 118.4(3) ?
C12 C11 C10 . . 120.1(3) ?
C15 C11 C10 . . 121.5(3) ?
C11 C12 C13 . . 120.2(3) ?
C11 C12 H12 . . 119.9 ?
C13 C12 H12 . . 119.9 ?
N3 C13 C12 . . 123.1(3) ?
N3 C13 H13 . . 118.4 ?
C12 C13 H13 . . 118.4 ?
N3 C14 C19 . . 117.8(3) ?
N3 C14 C15 . . 122.8(3) ?
C19 C14 C15 . . 119.4(3) ?
C16 C15 C14 . . 118.0(3) ?
C16 C15 C11 . . 124.7(3) ?
C14 C15 C11 . . 117.3(3) ?
C17 C16 C15 . . 121.5(3) ?
C17 C16 H16 . . 119.3 ?
C15 C16 H16 . . 119.3 ?
O1 C17 C16 . . 116.0(3) ?
O1 C17 C18 . . 123.9(3) ?
C16 C17 C18 . . 120.1(3) ?
C19 C18 C17 . . 119.9(3) ?
C19 C18 H18 . . 120.0 ?
C17 C18 H18 . . 120.0 ?
C18 C19 C14 . . 121.1(3) ?
C18 C19 H19 . . 119.5 ?
C14 C19 H19 . . 119.5 ?
O1 C20 H20A . . 109.5 ?
O1 C20 H20B . . 109.5 ?
H20A C20 H20B . . 109.5 ?
O1 C20 H20C . . 109.5 ?
H20A C20 H20C . . 109.5 ?
H20B C20 H20C . . 109.5 ?
N4 C21 C10 . . 111.5(2) ?
N4 C21 C22 . . 110.1(2) ?
C10 C21 C22 . . 113.8(2) ?
N4 C21 H21 . . 107.0 ?
C10 C21 H21 . . 107.0 ?
C22 C21 H21 . . 107.0 ?
C23 C22 C21 . . 108.0(2) ?
C23 C22 H22A . . 110.1 ?
C21 C22 H22A . . 110.1 ?
C23 C22 H22B . . 110.1 ?
C21 C22 H22B . . 110.1 ?
H22A C22 H22B . . 108.4 ?
C22 C23 C27 . . 109.0(2) ?
C22 C23 C24 . . 109.0(2) ?
C27 C23 C24 . . 107.7(2) ?
C22 C23 H23 . . 110.3 ?
C27 C23 H23 . . 110.3 ?
C24 C23 H23 . . 110.3 ?
C28 C24 C23 . . 112.6(3) ?
C28 C24 C25 . . 112.7(3) ?
C23 C24 C25 . . 106.7(2) ?
C28 C24 H24 . . 108.3 ?
C23 C24 H24 . . 108.3 ?
C25 C24 H24 . . 108.3 ?
N4 C25 C24 . . 111.5(2) ?
N4 C25 H25A . . 109.3 ?
C24 C25 H25A . . 109.3 ?
N4 C25 H25B . . 109.3 ?
C24 C25 H25B . . 109.3 ?
H25A C25 H25B . . 108.0 ?
N4 C26 C27 . . 110.8(2) ?
N4 C26 H26A . . 109.5 ?
C27 C26 H26A . . 109.5 ?
N4 C26 H26B . . 109.5 ?
C27 C26 H26B . . 109.5 ?
H26A C26 H26B . . 108.1 ?
C23 C27 C26 . . 107.9(2) ?
C23 C27 H27A . . 110.1 ?
C26 C27 H27A . . 110.1 ?
C23 C27 H27B . . 110.1 ?
C26 C27 H27B . . 110.1 ?
H27A C27 H27B . . 108.4 ?
C29 C28 C24 . . 124.7(4) ?
C29 C28 H28 . . 117.6 ?
C24 C28 H28 . . 117.6 ?
C28 C29 H29A . . 120.0 ?
C28 C29 H29B . . 120.0 ?
H29A C29 H29B . . 120.0 ?
C33 N5 C30 . . 108.4(2) ?
C33 N5 H5A . . 110.0 ?
C30 N5 H5A . . 110.0 ?
C33 N5 H5B . . 110.0 ?
C30 N5 H5B . . 110.0 ?
H5A N5 H5B . . 108.4 ?
N5 C30 C34 . . 110.9(2) ?
N5 C30 C31 . . 104.7(2) ?
C34 C30 C31 . . 111.1(2) ?
N5 C30 H30 . . 110.0 ?
C34 C30 H30 . . 110.0 ?
C31 C30 H30 . . 110.0 ?
C32 C31 C30 . . 103.7(3) ?
C32 C31 H31A . . 111.0 ?
C30 C31 H31A . . 111.0 ?
C32 C31 H31B . . 111.0 ?
C30 C31 H31B . . 111.0 ?
H31A C31 H31B . . 109.0 ?
C31 C32 C33 . . 103.0(3) ?
C31 C32 H32A . . 111.2 ?
C33 C32 H32A . . 111.2 ?
C31 C32 H32B . . 111.2 ?
C33 C32 H32B . . 111.2 ?
H32A C32 H32B . . 109.1 ?
N5 C33 C32 . . 103.4(3) ?
N5 C33 H33A . . 111.1 ?
C32 C33 H33A . . 111.1 ?
N5 C33 H33B . . 111.1 ?
C32 C33 H33B . . 111.1 ?
H33A C33 H33B . . 109.0 ?
O3 C34 O2 . . 127.2(3) ?
O3 C34 C30 . . 115.9(2) ?
O2 C34 C30 . . 116.9(3) ?
C35 O4 H4O . . 105.2 ?
O4 C35 H36A . . 109.5 ?
O4 C35 H36B . . 109.5 ?
H36A C35 H36B . . 109.5 ?
O4 C35 H36C . . 109.5 ?
H36A C35 H36C . . 109.5 ?
H36B C35 H36C . . 109.5 ?

loop_
_geom_bond_atom_site_label_1
_geom_bond_atom_site_label_2
_geom_bond_site_symmetry_2
_geom_bond_distance
_geom_bond_publ_flag
S1 C1 . 1.685(3) ?
F1 C8 . 1.333(4) ?
F2 C8 . 1.338(4) ?
F3 C8 . 1.348(4) ?
F4 C9 . 1.319(4) ?
F5 C9 . 1.314(4) ?
F6 C9 . 1.351(4) ?
O1 C17 . 1.370(4) ?
O1 C20 . 1.435(4) ?
N1 C1 . 1.369(4) ?
N1 C2 . 1.403(4) ?
N1 H1N . 0.8799 ?
N2 C1 . 1.348(4) ?
N2 C10 . 1.461(3) ?
N2 H2N . 0.8799 ?
N3 C13 . 1.317(4) ?
N3 C14 . 1.370(4) ?
N4 C26 . 1.484(4) ?
N4 C21 . 1.491(4) ?
N4 C25 . 1.497(4) ?
C2 C7 . 1.389(4) ?
C2 C3 . 1.406(4) ?
C3 C4 . 1.385(4) ?
C3 H3 . 0.9500 ?
C4 C5 . 1.389(4) ?
C4 C8 . 1.505(4) ?
C5 C6 . 1.395(4) ?
C5 H5 . 0.9500 ?
C6 C7 . 1.403(4) ?
C6 C9 . 1.500(4) ?
C7 H7 . 0.9500 ?
C10 C11 . 1.533(4) ?
C10 C21 . 1.538(4) ?
C10 H10 . 1.0000 ?
C11 C12 . 1.364(4) ?
C11 C15 . 1.436(4) ?
C12 C13 . 1.423(4) ?
C12 H12 . 0.9500 ?
C13 H13 . 0.9500 ?
C14 C19 . 1.418(4) ?
C14 C15 . 1.427(4) ?
C15 C16 . 1.411(4) ?
C16 C17 . 1.387(4) ?
C16 H16 . 0.9500 ?
C17 C18 . 1.406(5) ?
C18 C19 . 1.373(5) ?
C18 H18 . 0.9500 ?
C19 H19 . 0.9500 ?
C20 H20A . 0.9800 ?
C20 H20B . 0.9800 ?
C20 H20C . 0.9800 ?
C21 C22 . 1.545(4) ?
C21 H21 . 1.0000 ?
C22 C23 . 1.534(4) ?
C22 H22A . 0.9900 ?
C22 H22B . 0.9900 ?
C23 C27 . 1.535(4) ?
C23 C24 . 1.541(4) ?
C23 H23 . 1.0000 ?
C24 C28 . 1.521(4) ?
C24 C25 . 1.549(4) ?
C24 H24 . 1.0000 ?
C25 H25A . 0.9900 ?
C25 H25B . 0.9900 ?
C26 C27 . 1.551(4) ?
C26 H26A . 0.9900 ?
C26 H26B . 0.9900 ?
C27 H27A . 0.9900 ?
C27 H27B . 0.9900 ?
C28 C29 . 1.290(6) ?
C28 H28 . 0.9500 ?
C29 H29A . 0.9500 ?
C29 H29B . 0.9500 ?
O2 C34 . 1.257(3) ?
O3 C34 . 1.250(4) ?
N5 C33 . 1.501(4) ?
N5 C30 . 1.504(4) ?
N5 H5A . 0.9200 ?
N5 H5B . 0.9200 ?
C30 C34 . 1.535(4) ?
C30 C31 . 1.535(4) ?
C30 H30 . 1.0000 ?
C31 C32 . 1.511(5) ?
C31 H31A . 0.9900 ?
C31 H31B . 0.9900 ?
C32 C33 . 1.517(5) ?
C32 H32A . 0.9900 ?
C32 H32B . 0.9900 ?
C33 H33A . 0.9900 ?
C33 H33B . 0.9900 ?
O4 C35 . 1.426(4) ?
O4 H4O . 0.8400 ?
C35 H36A . 0.9800 ?
C35 H36B . 0.9800 ?
C35 H36C . 0.9800 ?

loop_
_geom_hbond_atom_site_label_D
_geom_hbond_atom_site_label_H
_geom_hbond_atom_site_label_A
_geom_hbond_site_symmetry_A
_geom_hbond_distance_DH
_geom_hbond_distance_HA
_geom_hbond_distance_DA
_geom_hbond_angle_DHA
_geom_hbond_publ_flag
N1 H1n O2 4_465 0.88 1.87 2.749(3) 177 y
N2 H2n O3 4_465 0.88 1.95 2.806(3) 165 y
N5 H5a N4 1_555 0.92 2.16 2.912(3) 138 y
N5 H5a O3 4_465 0.92 2.40 3.111(3) 134 y
N5 H5b O4 1_554 0.92 2.03 2.858(3) 149 y
O4 H4o N3 1_546 0.84 1.98 2.805(4) 168 y

loop_
_geom_torsion_atom_site_label_1
_geom_torsion_atom_site_label_2
_geom_torsion_atom_site_label_3
_geom_torsion_atom_site_label_4
_geom_torsion_site_symmetry_1
_geom_torsion_site_symmetry_2
_geom_torsion_site_symmetry_3
_geom_torsion_site_symmetry_4
_geom_torsion
_geom_torsion_publ_flag
C10 N2 C1 N1 . . . . 174.2(2) ?
C10 N2 C1 S1 . . . . -5.1(4) ?
C2 N1 C1 N2 . . . . 169.3(3) ?
C2 N1 C1 S1 . . . . -11.5(4) ?
C1 N1 C2 C7 . . . . -38.0(4) ?
C1 N1 C2 C3 . . . . 146.9(3) ?
C7 C2 C3 C4 . . . . 2.4(4) ?
N1 C2 C3 C4 . . . . 177.6(3) ?
C2 C3 C4 C5 . . . . -2.1(4) ?
C2 C3 C4 C8 . . . . 177.8(3) ?
C3 C4 C5 C6 . . . . 0.4(4) ?
C8 C4 C5 C6 . . . . -179.4(3) ?
C4 C5 C6 C7 . . . . 1.0(4) ?
C4 C5 C6 C9 . . . . -176.3(3) ?
N1 C2 C7 C6 . . . . -176.0(3) ?
C3 C2 C7 C6 . . . . -1.0(4) ?
C5 C6 C7 C2 . . . . -0.7(4) ?
C9 C6 C7 C2 . . . . 176.7(3) ?
C3 C4 C8 F1 . . . . -3.3(4) ?
C5 C4 C8 F1 . . . . 176.6(3) ?
C3 C4 C8 F2 . . . . -123.8(3) ?
C5 C4 C8 F2 . . . . 56.1(4) ?
C3 C4 C8 F3 . . . . 117.8(3) ?
C5 C4 C8 F3 . . . . -62.3(4) ?
C5 C6 C9 F5 . . . . 112.8(3) ?
C7 C6 C9 F5 . . . . -64.5(4) ?
C5 C6 C9 F4 . . . . -12.2(4) ?
C7 C6 C9 F4 . . . . 170.4(3) ?
C5 C6 C9 F6 . . . . -129.9(3) ?
C7 C6 C9 F6 . . . . 52.7(4) ?
C1 N2 C10 C11 . . . . -71.9(3) ?
C1 N2 C10 C21 . . . . 167.5(3) ?
N2 C10 C11 C12 . . . . -48.9(4) ?
C21 C10 C11 C12 . . . . 70.2(3) ?
N2 C10 C11 C15 . . . . 134.2(3) ?
C21 C10 C11 C15 . . . . -106.7(3) ?
C15 C11 C12 C13 . . . . 1.0(4) ?
C10 C11 C12 C13 . . . . -176.0(3) ?
C14 N3 C13 C12 . . . . -0.1(5) ?
C11 C12 C13 N3 . . . . -1.1(5) ?
C13 N3 C14 C19 . . . . -178.9(3) ?
C13 N3 C14 C15 . . . . 1.4(5) ?
N3 C14 C15 C16 . . . . 179.3(3) ?
C19 C14 C15 C16 . . . . -0.5(4) ?
N3 C14 C15 C11 . . . . -1.4(4) ?
C19 C14 C15 C11 . . . . 178.8(3) ?
C12 C11 C15 C16 . . . . 179.4(3) ?
C10 C11 C15 C16 . . . . -3.6(4) ?
C12 C11 C15 C14 . . . . 0.2(4) ?
C10 C11 C15 C14 . . . . 177.1(2) ?
C14 C15 C16 C17 . . . . -0.4(4) ?
C11 C15 C16 C17 . . . . -179.7(3) ?
C20 O1 C17 C16 . . . . -171.7(3) ?
C20 O1 C17 C18 . . . . 8.2(5) ?
C15 C16 C17 O1 . . . . -178.8(3) ?
C15 C16 C17 C18 . . . . 1.3(5) ?
O1 C17 C18 C19 . . . . 178.9(3) ?
C16 C17 C18 C19 . . . . -1.2(5) ?
C17 C18 C19 C14 . . . . 0.3(5) ?
N3 C14 C19 C18 . . . . -179.3(3) ?
C15 C14 C19 C18 . . . . 0.5(5) ?
C26 N4 C21 C10 . . . . 160.9(2) ?
C25 N4 C21 C10 . . . . -81.6(3) ?
C26 N4 C21 C22 . . . . -71.8(3) ?
C25 N4 C21 C22 . . . . 45.7(3) ?
N2 C10 C21 N4 . . . . -66.2(3) ?
C11 C10 C21 N4 . . . . 172.7(2) ?
N2 C10 C21 C22 . . . . 168.5(2) ?
C11 C10 C21 C22 . . . . 47.4(3) ?
N4 C21 C22 C23 . . . . 19.9(3) ?
C10 C21 C22 C23 . . . . 145.9(3) ?
C21 C22 C23 C27 . . . . 46.9(3) ?
C21 C22 C23 C24 . . . . -70.5(3) ?
C22 C23 C24 C28 . . . . -75.7(3) ?
C27 C23 C24 C28 . . . . 166.2(3) ?
C22 C23 C24 C25 . . . . 48.3(3) ?
C27 C23 C24 C25 . . . . -69.8(3) ?
C26 N4 C25 C24 . . . . 48.2(3) ?
C21 N4 C25 C24 . . . . -68.7(3) ?
C28 C24 C25 N4 . . . . 141.8(3) ?
C23 C24 C25 N4 . . . . 17.8(3) ?
C21 N4 C26 C27 . . . . 50.5(3) ?
C25 N4 C26 C27 . . . . -67.9(3) ?
C22 C23 C27 C26 . . . . -66.9(3) ?
C24 C23 C27 C26 . . . . 51.2(3) ?
N4 C26 C27 C23 . . . . 15.6(3) ?
C23 C24 C28 C29 . . . . -90.9(5) ?
C25 C24 C28 C29 . . . . 148.4(5) ?
C33 N5 C30 C34 . . . . 122.3(3) ?
C33 N5 C30 C31 . . . . 2.4(3) ?
N5 C30 C31 C32 . . . . -26.2(3) ?
C34 C30 C31 C32 . . . . -146.0(3) ?
C30 C31 C32 C33 . . . . 40.0(3) ?
C30 N5 C33 C32 . . . . 22.2(3) ?
C31 C32 C33 N5 . . . . -38.3(4) ?
N5 C30 C34 O3 . . . . 173.5(3) ?
C31 C30 C34 O3 . . . . -70.4(3) ?
N5 C30 C34 O2 . . . . -6.9(4) ?
C31 C30 C34 O2 . . . . 109.1(3) ?

loop_
_cod_related_entry_id
_cod_related_entry_database
_cod_related_entry_code
1 ChemSpider 30655944
